data_4333368
loop_
_publ_author_name
'Przychodze\'n, Pawe\/l'
'Pe\/lka, Robert'
'Lewi\'nski, Krzysztof'
'Supel, Justyna'
'Rams, Micha\/l'
'Tomala, Krzysztof'
'Sieklucka, Barbara'

_publ_section_title
;
 Tuning of Magnetic Properties of Polynuclear
 Lanthanide(III)&#x2212;Octacyanotungstate(V) Systems:&#x00A0;
 Determination of Ligand-Field Parameters and Exchange Interaction
;
_journal_issue 21
_journal_name_full 'Inorganic Chemistry'
_journal_page_first 8924
_journal_page_last 8938
_journal_paper_doi 10.1021/ic700795q
_journal_volume 46
_journal_year 2007
_chemical_formula_moiety '(C29 H29 N13 O4 Ho W), 3(H2 O)'
_chemical_formula_sum 'C29 H35 Ho N13 O7 W'
_chemical_formula_weight 1026.48
_chemical_name_systematic
; 
 ? 
;
_space_group_IT_number 4
_symmetry_cell_setting monoclinic
_symmetry_space_group_name_Hall 'P 2yb'
_symmetry_space_group_name_H-M 'P 1 21 1'
_atom_sites_solution_hydrogens geom
_atom_sites_solution_primary direct
_atom_sites_solution_secondary difmap
_audit_creation_method SHELXL-97
_cell_angle_alpha 90.00
_cell_angle_beta 94.782(1)
_cell_angle_gamma 90.00
_cell_formula_units_Z 2
_cell_length_a 9.7110(2)
_cell_length_b 12.2750(3)
_cell_length_c 15.6390(4)
_cell_measurement_temperature 100(1)
_cell_volume 1857.72(8)
_computing_cell_refinement 'DENZO-SMN (Otwinowski & Minor, 1997)'
_computing_data_collection 'COLLECT (Nonius BV, 1997-2000)'
_computing_data_reduction 'DENZO-SMN (Otwinowski & Minor, 1997)'
_computing_structure_refinement 'SHELXL-97 (Sheldrick, 1997)'
_computing_structure_solution 'SIR92 (Altomare et al., 1994)'
_diffrn_ambient_temperature 100(1)
_diffrn_measured_fraction_theta_full 0.996
_diffrn_measured_fraction_theta_max 0.996
_diffrn_measurement_device_type 'Nonius KappaCCD'
_diffrn_measurement_method '\f and \w scans with the \k offsets'
_diffrn_radiation_monochromator graphite
_diffrn_radiation_source 'fine-focus sealed tube'
_diffrn_radiation_type MoK\a
_diffrn_radiation_wavelength 0.71070
_diffrn_reflns_av_R_equivalents 0.0000
_diffrn_reflns_av_sigmaI/netI 0.0456
_diffrn_reflns_limit_h_max 12
_diffrn_reflns_limit_h_min 0
_diffrn_reflns_limit_k_max 15
_diffrn_reflns_limit_k_min -14
_diffrn_reflns_limit_l_max 20
_diffrn_reflns_limit_l_min -20
_diffrn_reflns_number 7291
_diffrn_reflns_theta_full 27.45
_diffrn_reflns_theta_max 27.45
_diffrn_reflns_theta_min 2.57
_exptl_absorpt_coefficient_mu 5.269
_exptl_absorpt_correction_T_max 0.9019
_exptl_absorpt_correction_T_min 0.5705
_exptl_absorpt_correction_type 'multi-scan (DENZO-SMN; Otwinowski & Minor, 1997)'
_exptl_crystal_colour yellow
_exptl_crystal_density_diffrn 1.835
_exptl_crystal_density_method 'not measured'
_exptl_crystal_description prism
_exptl_crystal_F_000 994
_exptl_crystal_size_max 0.12
_exptl_crystal_size_mid 0.07
_exptl_crystal_size_min 0.02
_refine_diff_density_max 1.489
_refine_diff_density_min -1.356
_refine_diff_density_rms 0.131
_refine_ls_abs_structure_details 'Flack H D (1983), Acta Cryst. A39, 876-881'
_refine_ls_abs_structure_Flack -0.013(7)
_refine_ls_extinction_coef 0.00284(17)
_refine_ls_extinction_expression Fc^*^=kFc[1+0.001xFc^2^\l^3^/sin(2\q)]^-1/4^
_refine_ls_extinction_method SHELXL
_refine_ls_goodness_of_fit_ref 1.066
_refine_ls_hydrogen_treatment mixed
_refine_ls_matrix_type full
_refine_ls_number_parameters 501
_refine_ls_number_reflns 7291
_refine_ls_number_restraints 16
_refine_ls_restrained_S_all 1.065
_refine_ls_R_factor_all 0.0271
_refine_ls_R_factor_gt 0.0253
_refine_ls_shift/su_max 0.001
_refine_ls_shift/su_mean 0.000
_refine_ls_structure_factor_coef Fsqd
_refine_ls_weighting_details 'calc w=1/[\s^2^(Fo^2^)+(0.0058P)^2^+3.3326P] where P=(Fo^2^+2Fc^2^)/3'
_refine_ls_weighting_scheme calc
_refine_ls_wR_factor_gt 0.0561
_refine_ls_wR_factor_ref 0.0570
_reflns_number_gt 7053
_reflns_number_total 7291
_reflns_threshold_expression >2sigma(I)
_cod_data_source_file ic700795qsup1.cif
_cod_data_source_block pp32
_cod_depositor_comments
;
The following automatic conversions were performed:
'_atom_site_symetry_multiplicity' tag replaced with
'_atom_site_symmetry_multiplicity'.

Automatic conversion script
Id: cif_correct_tags 1440 2010-10-19 06:21:57Z saulius 
;
_cod_original_sg_symbol_H-M 'P 21'
_cod_database_code 4333368

loop_
_symmetry_equiv_pos_as_xyz
'x, y, z'
'-x, y+1/2, -z'

loop_
_atom_site_label
_atom_site_type_symbol
_atom_site_fract_x
_atom_site_fract_y
_atom_site_fract_z
_atom_site_U_iso_or_equiv
_atom_site_adp_type
_atom_site_occupancy
_atom_site_symmetry_multiplicity
_atom_site_calc_flag
_atom_site_refinement_flags
W W 0.762935(18) 0.750731(15) 0.243087(11) 0.00906(6) Uani 1 1 d .
C01 C 0.6471(6) 0.6004(4) 0.2300(3) 0.0118(11) Uani 1 1 d .
N01 N 0.5929(5) 0.5166(4) 0.2261(3) 0.0157(10) Uani 1 1 d .
C02 C 0.6391(5) 0.7356(4) 0.3524(3) 0.0157(11) Uani 1 1 d .
N02 N 0.5726(5) 0.7262(4) 0.4084(3) 0.0245(11) Uani 1 1 d .
C03 C 0.6656(6) 0.9101(4) 0.2531(3) 0.0148(11) Uani 1 1 d .
N03 N 0.6218(6) 0.9944(4) 0.2628(3) 0.0266(12) Uani 1 1 d .
C04 C 0.8861(6) 0.8405(5) 0.3417(3) 0.0146(11) Uani 1 1 d .
N04 N 0.9491(6) 0.8899(4) 0.3945(4) 0.0267(12) Uani 1 1 d .
C05 C 0.6306(5) 0.7751(4) 0.1261(3) 0.0117(10) Uani 1 1 d .
N05 N 0.5676(5) 0.7915(4) 0.0615(3) 0.0157(9) Uani 1 1 d .
C06 C 0.8911(5) 0.8543(5) 0.1721(3) 0.0153(10) Uani 1 1 d .
N06 N 0.9546(6) 0.9072(4) 0.1302(3) 0.0223(11) Uani 1 1 d .
C07 C 0.8600(5) 0.6522(5) 0.1494(3) 0.0153(10) Uani 1 1 d .
N07 N 0.9130(5) 0.5984(4) 0.1020(3) 0.0212(11) Uani 1 1 d .
C08 C 0.9029(6) 0.6380(4) 0.3132(3) 0.0157(11) Uani 1 1 d .
N08 N 0.9800(6) 0.5811(4) 0.3490(4) 0.0251(12) Uani 1 1 d .
Ho Ho 0.45696(2) 0.350820(18) 0.238444(14) 0.00977(6) Uani 1 1 d .
N11 N 0.2464(4) 0.2607(4) 0.2777(3) 0.0172(9) Uani 1 1 d .
C12 C 0.1739(6) 0.3004(5) 0.3407(4) 0.0260(14) Uani 1 1 d .
H12 H 0.2028 0.3655 0.3667 0.031 Uiso 1 1 calc R
C13 C 0.0601(6) 0.2498(6) 0.3684(4) 0.0302(13) Uani 1 1 d .
H13 H 0.0136 0.2799 0.4124 0.036 Uiso 1 1 calc R
C14 C 0.0155(6) 0.1534(6) 0.3299(5) 0.0313(15) Uani 1 1 d .
H14 H -0.0616 0.1174 0.3474 0.038 Uiso 1 1 calc R
C15 C 0.0866(6) 0.1118(5) 0.2656(4) 0.0237(13) Uani 1 1 d .
H15 H 0.0580 0.0472 0.2387 0.028 Uiso 1 1 calc R
C16 C 0.2022(6) 0.1667(5) 0.2407(3) 0.0157(11) Uani 1 1 d .
N21 N 0.4096(4) 0.1755(3) 0.1649(3) 0.0125(9) Uani 1 1 d .
C22 C 0.2863(5) 0.1250(4) 0.1718(4) 0.0150(11) Uani 1 1 d .
C23 C 0.2426(6) 0.0393(5) 0.1179(4) 0.0211(12) Uani 1 1 d .
H23 H 0.1582 0.0053 0.1234 0.025 Uiso 1 1 calc R
C24 C 0.3268(6) 0.0056(5) 0.0560(4) 0.0223(13) Uani 1 1 d .
H24 H 0.2978 -0.0498 0.0181 0.027 Uiso 1 1 calc R
C25 C 0.4534(6) 0.0540(5) 0.0502(4) 0.0177(11) Uani 1 1 d .
H25 H 0.5116 0.0314 0.0093 0.021 Uiso 1 1 calc R
C26 C 0.4923(5) 0.1384(4) 0.1079(3) 0.0144(10) Uani 1 1 d .
N31 N 0.6465(5) 0.2870(3) 0.1517(3) 0.0154(9) Uani 1 1 d .
C32 C 0.6307(6) 0.1901(4) 0.1090(3) 0.0141(11) Uani 1 1 d .
C33 C 0.7394(6) 0.1405(5) 0.0717(4) 0.0206(12) Uani 1 1 d .
H33 H 0.7258 0.0744 0.0431 0.025 Uiso 1 1 calc R
C34 C 0.8681(6) 0.1898(5) 0.0772(4) 0.0246(13) Uani 1 1 d .
H34 H 0.9418 0.1579 0.0522 0.030 Uiso 1 1 calc R
C35 C 0.8842(6) 0.2871(4) 0.1206(4) 0.0205(12) Uani 1 1 d .
H35 H 0.9696 0.3219 0.1260 0.025 Uiso 1 1 calc R
C36 C 0.7723(6) 0.3322(5) 0.1558(4) 0.0209(12) Uani 1 1 d .
H36 H 0.7848 0.3984 0.1844 0.025 Uiso 1 1 calc R
O41 O 0.2996(4) 0.4933(3) 0.2395(3) 0.0169(8) Uani 1 1 d .
C42 C 0.2904(6) 0.5822(5) 0.2773(4) 0.0190(12) Uani 1 1 d .
H42 H 0.2977 0.5811 0.3369 0.023 Uiso 1 1 calc R
N43 N 0.2712(5) 0.6772(4) 0.2393(3) 0.0163(10) Uani 1 1 d .
C44 C 0.2563(7) 0.7771(5) 0.2859(4) 0.0277(14) Uani 1 1 d .
H44A H 0.2881 0.7664 0.3451 0.042 Uiso 1 1 calc R
H44B H 0.1608 0.7982 0.2817 0.042 Uiso 1 1 calc R
H44C H 0.3101 0.8333 0.2619 0.042 Uiso 1 1 calc R
C45 C 0.2619(6) 0.6859(5) 0.1461(4) 0.0198(12) Uani 1 1 d .
H45A H 0.1692 0.7050 0.1254 0.030 Uiso 1 1 calc R
H45B H 0.2859 0.6173 0.1219 0.030 Uiso 1 1 calc R
H45C H 0.3244 0.7411 0.1295 0.030 Uiso 1 1 calc R
O51 O 0.4875(4) 0.4049(3) 0.3773(3) 0.0194(8) Uani 1 1 d .
C52 C 0.4982(6) 0.4372(4) 0.4544(4) 0.0183(11) Uani 1 1 d .
H52 H 0.4189 0.4382 0.4840 0.022 Uiso 1 1 calc R
N53 N 0.6147(5) 0.4694(4) 0.4950(3) 0.0177(10) Uani 1 1 d .
C54 C 0.7447(7) 0.4695(6) 0.4559(5) 0.0338(16) Uani 1 1 d .
H54A H 0.7312 0.4397 0.3991 0.051 Uiso 1 1 calc R
H54B H 0.8108 0.4259 0.4898 0.051 Uiso 1 1 calc R
H54C H 0.7784 0.5428 0.4530 0.051 Uiso 1 1 calc R
C55 C 0.6184(8) 0.5122(5) 0.5827(4) 0.0336(16) Uani 1 1 d .
H55A H 0.6364 0.5890 0.5821 0.050 Uiso 1 1 calc R
H55B H 0.6902 0.4762 0.6180 0.050 Uiso 1 1 calc R
H55C H 0.5310 0.4992 0.6054 0.050 Uiso 1 1 calc R
O61 O 0.5805(5) 0.2160(3) 0.3173(3) 0.0204(9) Uani 1 1 d D
H61A H 0.615(8) 0.213(6) 0.367(2) 0.05(3) Uiso 1 1 d D
H61B H 0.580(12) 0.157(4) 0.294(5) 0.10(4) Uiso 1 1 d D
O62 O 0.3747(4) 0.3907(3) 0.0966(2) 0.0157(8) Uani 1 1 d D
H62A H 0.395(6) 0.357(6) 0.054(3) 0.033(19) Uiso 1 1 d D
H62B H 0.294(3) 0.407(6) 0.084(4) 0.04(2) Uiso 1 1 d D
O63 O 0.1803(4) 0.5253(4) 0.4825(3) 0.0221(9) Uani 1 1 d D
H63A H 0.144(6) 0.486(5) 0.516(4) 0.04(2) Uiso 1 1 d D
H63B H 0.118(5) 0.543(5) 0.447(3) 0.026(19) Uiso 1 1 d D
O64 O 0.1167(4) 0.4516(4) 0.0478(3) 0.0205(8) Uani 1 1 d D
H64A H 0.087(6) 0.439(5) -0.0017(18) 0.015(16) Uiso 1 1 d D
H64B H 0.054(6) 0.491(6) 0.063(4) 0.06(3) Uiso 1 1 d D
O65 O 0.3447(4) 0.7066(3) 0.5170(3) 0.0210(9) Uani 1 1 d D
H65A H 0.404(5) 0.710(5) 0.483(3) 0.020(17) Uiso 1 1 d D
H65B H 0.301(6) 0.650(4) 0.507(4) 0.04(2) Uiso 1 1 d D

loop_
_atom_site_aniso_label
_atom_site_aniso_U_11
_atom_site_aniso_U_22
_atom_site_aniso_U_33
_atom_site_aniso_U_23
_atom_site_aniso_U_13
_atom_site_aniso_U_12
W 0.01046(10) 0.00737(9) 0.00939(10) 0.00006(8) 0.00115(7) -0.00081(8)
C01 0.012(2) 0.012(3) 0.011(3) 0.000(2) 0.000(2) 0.000(2)
N01 0.014(2) 0.015(2) 0.018(2) 0.0021(18) 0.0024(19) 0.0012(18)
C02 0.019(2) 0.014(3) 0.014(2) 0.001(2) 0.006(2) -0.001(2)
N02 0.028(3) 0.023(3) 0.024(3) -0.004(2) 0.010(2) -0.005(2)
C03 0.023(3) 0.010(3) 0.011(3) 0.000(2) -0.001(2) 0.001(2)
N03 0.049(4) 0.015(3) 0.016(3) 0.001(2) 0.004(2) 0.006(2)
C04 0.021(3) 0.013(3) 0.010(2) -0.001(2) -0.001(2) -0.004(2)
N04 0.027(3) 0.028(3) 0.025(3) -0.003(2) 0.003(2) 0.000(2)
C05 0.013(2) 0.009(3) 0.014(2) -0.0014(18) 0.005(2) -0.0019(19)
N05 0.015(2) 0.016(2) 0.016(2) 0.0027(18) -0.0007(19) -0.0022(17)
C06 0.017(3) 0.013(2) 0.016(3) -0.005(2) 0.001(2) -0.001(2)
N06 0.025(3) 0.023(3) 0.020(3) 0.002(2) 0.005(2) -0.007(2)
C07 0.014(2) 0.013(2) 0.019(3) -0.003(2) 0.005(2) 0.002(2)
N07 0.021(3) 0.020(2) 0.023(3) -0.002(2) 0.005(2) 0.000(2)
C08 0.019(3) 0.014(3) 0.014(3) 0.002(2) -0.004(2) -0.001(2)
N08 0.026(3) 0.025(3) 0.024(3) 0.004(2) -0.001(2) 0.005(2)
Ho 0.01146(12) 0.00747(10) 0.01058(12) -0.00067(9) 0.00221(8) -0.00091(9)
N11 0.0133(19) 0.015(2) 0.024(2) -0.004(2) 0.0054(17) -0.004(2)
C12 0.022(3) 0.025(3) 0.033(4) -0.008(3) 0.013(3) -0.003(3)
C13 0.033(3) 0.024(3) 0.036(3) -0.002(3) 0.013(3) -0.007(3)
C14 0.022(3) 0.026(3) 0.048(4) 0.008(3) 0.016(3) -0.004(3)
C15 0.021(3) 0.021(3) 0.029(3) -0.003(2) 0.004(3) -0.011(2)
C16 0.019(3) 0.014(3) 0.014(3) 0.001(2) 0.001(2) 0.000(2)
N21 0.012(2) 0.010(2) 0.016(2) -0.0011(16) -0.0008(17) 0.0009(17)
C22 0.012(2) 0.014(3) 0.018(3) -0.003(2) -0.002(2) 0.002(2)
C23 0.020(3) 0.020(3) 0.023(3) -0.005(2) -0.001(2) -0.006(2)
C24 0.026(3) 0.024(3) 0.016(3) -0.008(2) -0.001(2) -0.003(3)
C25 0.023(3) 0.013(2) 0.016(3) -0.005(2) -0.001(2) 0.005(2)
C26 0.019(3) 0.012(3) 0.012(2) -0.001(2) 0.000(2) 0.003(2)
N31 0.018(2) 0.012(2) 0.017(2) 0.0037(17) 0.0028(19) 0.0012(17)
C32 0.016(3) 0.015(3) 0.011(3) 0.002(2) 0.003(2) 0.004(2)
C33 0.024(3) 0.019(3) 0.020(3) 0.000(2) 0.007(2) 0.004(2)
C34 0.023(3) 0.027(3) 0.026(3) 0.006(3) 0.011(3) 0.009(3)
C35 0.019(3) 0.013(3) 0.030(3) 0.000(2) 0.003(3) 0.002(2)
C36 0.017(3) 0.019(3) 0.027(3) 0.002(2) 0.003(2) -0.005(2)
O41 0.0184(19) 0.0098(18) 0.023(2) -0.0014(16) 0.0023(17) 0.0028(16)
C42 0.018(3) 0.019(3) 0.020(3) 0.003(2) 0.001(2) 0.006(2)
N43 0.021(2) 0.014(2) 0.014(2) -0.0002(17) 0.0013(19) 0.0003(18)
C44 0.037(4) 0.018(3) 0.028(3) -0.007(2) 0.002(3) 0.002(3)
C45 0.023(3) 0.017(3) 0.021(3) 0.001(2) 0.006(2) 0.002(2)
O51 0.029(2) 0.0158(19) 0.0127(19) -0.0039(15) -0.0003(17) 0.0019(17)
C52 0.025(3) 0.016(3) 0.014(3) 0.001(2) 0.004(2) -0.001(2)
N53 0.020(2) 0.020(2) 0.012(2) 0.0029(19) -0.0015(19) -0.002(2)
C54 0.022(3) 0.047(4) 0.034(4) 0.008(3) 0.004(3) -0.009(3)
C55 0.051(4) 0.027(3) 0.021(3) -0.006(3) -0.008(3) -0.001(3)
O61 0.031(2) 0.013(2) 0.016(2) 0.0030(15) -0.0034(18) 0.0071(17)
O62 0.0169(19) 0.0168(19) 0.0134(19) -0.0034(15) 0.0004(16) 0.0043(16)
O63 0.017(2) 0.027(2) 0.022(2) 0.0059(18) -0.0037(18) -0.0029(18)
O64 0.0174(19) 0.029(2) 0.015(2) -0.0082(18) 0.0007(16) 0.0047(18)
O65 0.028(2) 0.024(2) 0.0123(19) -0.0035(16) 0.0051(17) -0.0100(18)

loop_
_atom_type_symbol
_atom_type_description
_atom_type_scat_dispersion_real
_atom_type_scat_dispersion_imag
_atom_type_scat_source
C C 0.0033 0.0016 'International Tables Vol C Tables 4.2.6.8 and 6.1.1.4'
H H 0.0000 0.0000 'International Tables Vol C Tables 4.2.6.8 and 6.1.1.4'
N N 0.0061 0.0033 'International Tables Vol C Tables 4.2.6.8 and 6.1.1.4'
O O 0.0106 0.0060 'International Tables Vol C Tables 4.2.6.8 and 6.1.1.4'
Ho Ho -0.2175 4.6783 'International Tables Vol C Tables 4.2.6.8 and 6.1.1.4'
W W -0.8490 6.8722 'International Tables Vol C Tables 4.2.6.8 and 6.1.1.4'

loop_
_geom_angle_atom_site_label_1
_geom_angle_atom_site_label_2
_geom_angle_atom_site_label_3
_geom_angle
C06 W C01 140.7(2)
C06 W C05 79.09(18)
C01 W C05 76.73(19)
C06 W C04 76.0(2)
C01 W C04 138.8(2)
C05 W C04 141.48(19)
C06 W C08 105.8(2)
C01 W C08 78.6(2)
C05 W C08 144.72(19)
C04 W C08 71.3(2)
C06 W C07 71.3(2)
C01 W C07 73.3(2)
C05 W C07 76.54(19)
C04 W C07 121.1(2)
C08 W C07 72.4(2)
C06 W C02 146.7(2)
C01 W C02 71.6(2)
C05 W C02 110.31(19)
C04 W C02 78.1(2)
C08 W C02 85.0(2)
C07 W C02 141.3(2)
C06 W C03 77.3(2)
C01 W C03 123.13(19)
C05 W C03 72.98(19)
C04 W C03 73.2(2)
C08 W C03 142.3(2)
C07 W C03 139.5(2)
C02 W C03 75.5(2)
N01 C01 W 175.3(5)
C01 N01 Ho 170.1(4)
N02 C02 W 178.5(5)
N03 C03 W 175.2(5)
N04 C04 W 178.4(5)
N05 C05 W 175.4(4)
N06 C06 W 176.0(5)
N07 C07 W 177.9(5)
N08 C08 W 177.5(5)
O51 Ho O41 78.83(14)
O51 Ho O61 71.42(15)
O41 Ho O61 147.05(15)
O51 Ho O62 148.42(14)
O41 Ho O62 71.17(14)
O61 Ho O62 140.06(14)
O51 Ho N01 78.65(15)
O41 Ho N01 74.54(15)
O61 Ho N01 112.04(16)
O62 Ho N01 83.97(15)
O51 Ho N11 86.43(15)
O41 Ho N11 77.00(15)
O61 Ho N11 87.15(16)
O62 Ho N11 96.06(14)
N01 Ho N11 149.89(16)
O51 Ho N21 135.01(14)
O41 Ho N21 124.27(14)
O61 Ho N21 72.26(15)
O62 Ho N21 72.87(14)
N01 Ho N21 140.49(15)
N11 Ho N21 66.10(15)
O51 Ho N31 124.59(15)
O41 Ho N31 138.91(14)
O61 Ho N31 72.27(15)
O62 Ho N31 76.15(14)
N01 Ho N31 77.94(15)
N11 Ho N31 131.46(15)
N21 Ho N31 65.84(14)
C16 N11 C12 117.2(5)
C16 N11 Ho 121.6(3)
C12 N11 Ho 121.2(4)
N11 C12 C13 123.5(6)
N11 C12 H12 118.3
C13 C12 H12 118.3
C12 C13 C14 118.9(6)
C12 C13 H13 120.6
C14 C13 H13 120.6
C15 C14 C13 118.8(6)
C15 C14 H14 120.6
C13 C14 H14 120.6
C14 C15 C16 119.7(6)
C14 C15 H15 120.2
C16 C15 H15 120.2
N11 C16 C15 122.0(5)
N11 C16 C22 115.4(5)
C15 C16 C22 122.6(5)
C26 N21 C22 118.8(4)
C26 N21 Ho 120.8(3)
C22 N21 Ho 119.5(3)
N21 C22 C23 121.5(5)
N21 C22 C16 116.0(5)
C23 C22 C16 122.5(5)
C24 C23 C22 118.8(5)
C24 C23 H23 120.6
C22 C23 H23 120.6
C25 C24 C23 120.1(5)
C25 C24 H24 119.9
C23 C24 H24 119.9
C24 C25 C26 118.0(5)
C24 C25 H25 121.0
C26 C25 H25 121.0
N21 C26 C25 122.6(5)
N21 C26 C32 116.3(5)
C25 C26 C32 121.1(5)
C36 N31 C32 116.7(5)
C36 N31 Ho 123.6(4)
C32 N31 Ho 118.7(4)
N31 C32 C33 121.9(5)
N31 C32 C26 116.3(5)
C33 C32 C26 121.8(5)
C34 C33 C32 119.7(6)
C34 C33 H33 120.1
C32 C33 H33 120.1
C35 C34 C33 118.4(6)
C35 C34 H34 120.8
C33 C34 H34 120.8
C36 C35 C34 119.1(6)
C36 C35 H35 120.5
C34 C35 H35 120.5
N31 C36 C35 124.2(5)
N31 C36 H36 117.9
C35 C36 H36 117.9
C42 O41 Ho 137.3(4)
O41 C42 N43 125.1(6)
O41 C42 H42 117.4
N43 C42 H42 117.4
C42 N43 C44 123.0(5)
C42 N43 C45 120.7(5)
C44 N43 C45 116.3(5)
N43 C44 H44A 109.5
N43 C44 H44B 109.5
H44A C44 H44B 109.5
N43 C44 H44C 109.5
H44A C44 H44C 109.5
H44B C44 H44C 109.5
N43 C45 H45A 109.5
N43 C45 H45B 109.5
H45A C45 H45B 109.5
N43 C45 H45C 109.5
H45A C45 H45C 109.5
H45B C45 H45C 109.5
C52 O51 Ho 176.9(4)
O51 C52 N53 123.6(5)
O51 C52 H52 118.2
N53 C52 H52 118.2
C52 N53 C54 123.0(5)
C52 N53 C55 120.9(5)
C54 N53 C55 116.1(5)
N53 C54 H54A 109.5
N53 C54 H54B 109.5
H54A C54 H54B 109.5
N53 C54 H54C 109.5
H54A C54 H54C 109.5
H54B C54 H54C 109.5
N53 C55 H55A 109.5
N53 C55 H55B 109.5
H55A C55 H55B 109.5
N53 C55 H55C 109.5
H55A C55 H55C 109.5
H55B C55 H55C 109.5
Ho O61 H61A 133(5)
Ho O61 H61B 114(6)
H61A O61 H61B 112(5)
Ho O62 H62A 126(5)
Ho O62 H62B 121(5)
H62A O62 H62B 103(4)
H63A O63 H63B 105(4)
H64A O64 H64B 100(4)
H65A O65 H65B 107(4)

loop_
_geom_bond_atom_site_label_1
_geom_bond_atom_site_label_2
_geom_bond_distance
W C06 2.151(6)
W C01 2.162(5)
W C05 2.168(5)
W C04 2.171(5)
W C08 2.172(5)
W C07 2.175(5)
W C02 2.178(5)
W C03 2.185(5)
C01 N01 1.154(7)
N01 Ho 2.443(5)
C02 N02 1.137(7)
C03 N03 1.133(7)
C04 N04 1.158(7)
C05 N05 1.154(7)
C06 N06 1.139(8)
C07 N07 1.145(7)
C08 N08 1.135(7)
Ho O51 2.267(4)
Ho O41 2.323(4)
Ho O61 2.334(4)
Ho O62 2.346(4)
Ho N11 2.448(4)
Ho N21 2.466(4)
Ho N31 2.502(4)
N11 C16 1.345(7)
N11 C12 1.349(7)
C12 C13 1.369(8)
C12 H12 0.9300
C13 C14 1.381(10)
C13 H13 0.9300
C14 C15 1.365(9)
C14 H14 0.9300
C15 C16 1.392(8)
C15 H15 0.9300
C16 C22 1.496(8)
N21 C26 1.329(7)
N21 C22 1.360(7)
C22 C23 1.393(8)
C23 C24 1.382(8)
C23 H23 0.9300
C24 C25 1.375(8)
C24 H24 0.9300
C25 C26 1.405(7)
C25 H25 0.9300
C26 C32 1.485(7)
N31 C36 1.338(7)
N31 C32 1.366(7)
C32 C33 1.390(8)
C33 C34 1.385(8)
C33 H33 0.9300
C34 C35 1.376(8)
C34 H34 0.9300
C35 C36 1.376(8)
C35 H35 0.9300
C36 H36 0.9300
O41 C42 1.247(7)
C42 N43 1.315(7)
C42 H42 0.9300
N43 C44 1.440(7)
N43 C45 1.457(7)
C44 H44A 0.9600
C44 H44B 0.9600
C44 H44C 0.9600
C45 H45A 0.9600
C45 H45B 0.9600
C45 H45C 0.9600
O51 C52 1.265(7)
C52 N53 1.311(7)
C52 H52 0.9300
N53 C54 1.447(8)
N53 C55 1.466(8)
C54 H54A 0.9600
C54 H54B 0.9600
C54 H54C 0.9600
C55 H55A 0.9600
C55 H55B 0.9600
C55 H55C 0.9600
O61 H61A 0.81(2)
O61 H61B 0.81(2)
O62 H62A 0.83(2)
O62 H62B 0.82(2)
O63 H63A 0.82(2)
O63 H63B 0.82(2)
O64 H64A 0.82(2)
O64 H64B 0.83(2)
O65 H65A 0.815(19)
O65 H65B 0.82(2)
